data_4087919
loop_
_publ_author_name
'Chai, Huining'
'Liu, Tingting'
'Wang, Qingfu'
'Yu, Zhengkun'

_publ_section_title
;
 Substituent Effect on the Catalytic Activity of Ruthenium(II) Complexes
 Bearing a Pyridyl-Supported Pyrazolyl-Imidazolyl Ligand for Transfer
 Hydrogenation of Ketones
;
_journal_issue 21
_journal_name_full Organometallics
_journal_page_first 5278
_journal_paper_doi 10.1021/acs.organomet.5b00727
_journal_volume 34
_journal_year 2015
_chemical_formula_sum 'C55 H49 N5 P2 Ru'
_chemical_formula_weight 943.00
_space_group_IT_number 15
_space_group_name_Hall '-C 2yc'
_space_group_name_H-M_alt 'C 1 2/c 1'
_symmetry_cell_setting monoclinic
_symmetry_space_group_name_H-M 'C 1 2/c 1'
_atom_sites_solution_hydrogens geom
_atom_sites_solution_primary direct
_atom_sites_solution_secondary difmap
_audit_creation_method SHELXL-97
_cell_angle_alpha 90.00
_cell_angle_beta 93.8990(10)
_cell_angle_gamma 90.00
_cell_formula_units_Z 8
_cell_length_a 12.0044(2)
_cell_length_b 20.9968(4)
_cell_length_c 38.3562(7)
_cell_measurement_reflns_used 9977
_cell_measurement_temperature 140(2)
_cell_measurement_theta_max 69.15
_cell_measurement_theta_min 4.37
_cell_volume 9645.5(3)
_computing_cell_refinement 'Bruker SAINT'
_computing_data_collection 'Bruker APEX2'
_computing_data_reduction 'Bruker SAINT'
_computing_molecular_graphics 'Bruker SHELXTL'
_computing_publication_material 'Bruker SHELXTL'
_computing_structure_refinement 'SHELXL-97 (Sheldrick, 1997)'
_computing_structure_solution 'SHELXS-97 (Sheldrick, 1990)'
_diffrn_ambient_temperature 140(2)
_diffrn_measured_fraction_theta_full 0.976
_diffrn_measured_fraction_theta_max 0.976
_diffrn_measurement_device_type 'Bruker APEX-II CCD'
_diffrn_measurement_method '\f and \w scans'
_diffrn_radiation_monochromator graphite
_diffrn_radiation_source 'fine-focus sealed tube'
_diffrn_radiation_type CuK\a
_diffrn_radiation_wavelength 1.54178
_diffrn_reflns_av_R_equivalents 0.0395
_diffrn_reflns_av_sigmaI/netI 0.0367
_diffrn_reflns_limit_h_max 13
_diffrn_reflns_limit_h_min -14
_diffrn_reflns_limit_k_max 25
_diffrn_reflns_limit_k_min -25
_diffrn_reflns_limit_l_max 46
_diffrn_reflns_limit_l_min -44
_diffrn_reflns_number 32242
_diffrn_reflns_theta_full 69.66
_diffrn_reflns_theta_max 69.66
_diffrn_reflns_theta_min 4.37
_diffrn_standards_number 0
_exptl_absorpt_coefficient_mu 3.575
_exptl_absorpt_correction_T_max 0.5655
_exptl_absorpt_correction_T_min 0.4685
_exptl_absorpt_correction_type multi-scan
_exptl_absorpt_process_details sadabs
_exptl_crystal_colour red
_exptl_crystal_density_diffrn 1.299
_exptl_crystal_density_method 'not measured'
_exptl_crystal_description block
_exptl_crystal_F_000 3904
_exptl_crystal_size_max 0.25
_exptl_crystal_size_mid 0.22
_exptl_crystal_size_min 0.18
_platon_squeeze_details
;
;
_refine_diff_density_max 1.434
_refine_diff_density_min -1.515
_refine_diff_density_rms 0.127
_refine_ls_extinction_method none
_refine_ls_goodness_of_fit_ref 1.068
_refine_ls_hydrogen_treatment mixed
_refine_ls_matrix_type full
_refine_ls_number_parameters 572
_refine_ls_number_reflns 8886
_refine_ls_number_restraints 6
_refine_ls_restrained_S_all 1.068
_refine_ls_R_factor_all 0.0738
_refine_ls_R_factor_gt 0.0729
_refine_ls_shift/su_max 0.000
_refine_ls_shift/su_mean 0.000
_refine_ls_structure_factor_coef Fsqd
_refine_ls_weighting_details 'calc w=1/[\s^2^(Fo^2^)+(0.0500P)^2^+269.5608P] where P=(Fo^2^+2Fc^2^)/3'
_refine_ls_weighting_scheme calc
_refine_ls_wR_factor_gt 0.1878
_refine_ls_wR_factor_ref 0.1882
_reflns_number_gt 8695
_reflns_number_total 8886
_reflns_threshold_expression >2sigma(I)
_cod_data_source_file om5b00727_si_003.cif
_cod_data_source_block cu_dm14251_0m
_cod_depositor_comments
;
The following automatic conversions were performed:

data item '_symmetry_cell_setting' value 'Monoclinic' was changed to
'monoclinic' in accordance with the
/home/saulius/struct/COD-crude-data/automatic-downloads/DataCite-retrospective/ACS/depositions/lib/dictionaries/cif_core.dic
dictionary named 'cif_core.dic' version 2.4.2 last updated on
2011-04-26.

Automatic conversion script
Id: cif_fix_values 6909 2019-04-08 15:41:33Z antanas 
;
_cod_original_sg_symbol_H-M C2/c
_cod_database_code 4087919

loop_
_symmetry_equiv_pos_as_xyz
'x, y, z'
'-x, y, -z+1/2'
'x+1/2, y+1/2, z'
'-x+1/2, y+1/2, -z+1/2'
'-x, -y, -z'
'x, -y, z-1/2'
'-x+1/2, -y+1/2, -z'
'x+1/2, -y+1/2, z-1/2'

loop_
_atom_site_label
_atom_site_type_symbol
_atom_site_fract_x
_atom_site_fract_y
_atom_site_fract_z
_atom_site_U_iso_or_equiv
_atom_site_adp_type
_atom_site_occupancy
_atom_site_symmetry_multiplicity
_atom_site_calc_flag
_atom_site_refinement_flags
Ru1 Ru 0.00089(4) 0.428377(19) 0.114526(11) 0.01252(14) Uani 1 1 d .
H1 H 0.0402 0.4405 0.0850 0.019 Uiso 1 1 d R
P1 P 0.19288(12) 0.41636(7) 0.12260(4) 0.0133(3) Uani 1 1 d .
P2 P -0.17099(12) 0.46355(6) 0.09101(4) 0.0121(3) Uani 1 1 d .
N1 N 0.0130(4) 0.5179(2) 0.13940(12) 0.0124(10) Uani 1 1 d .
N2 N -0.0169(5) 0.5735(3) 0.18947(14) 0.0214(11) Uani 1 1 d .
N3 N -0.0517(4) 0.4094(2) 0.16366(13) 0.0147(10) Uani 1 1 d .
N4 N -0.0299(4) 0.3309(2) 0.11242(15) 0.0188(11) Uani 1 1 d .
N5 N -0.0689(5) 0.3065(2) 0.14342(15) 0.0221(12) Uani 1 1 d .
C1 C -0.0217(5) 0.5172(3) 0.17271(15) 0.0144(11) Uani 1 1 d .
C2 C -0.0597(5) 0.4572(3) 0.18632(16) 0.0188(13) Uani 1 1 d .
C3 C -0.1027(6) 0.4466(3) 0.21845(17) 0.0253(14) Uani 1 1 d .
H3 H -0.1101 0.4804 0.2346 0.030 Uiso 1 1 calc R
C4 C -0.1349(7) 0.3849(4) 0.22622(19) 0.0325(17) Uani 1 1 d .
H4 H -0.1634 0.3764 0.2482 0.039 Uiso 1 1 calc R
C5 C -0.1263(6) 0.3358(3) 0.20278(19) 0.0295(16) Uani 1 1 d .
H5 H -0.1488 0.2937 0.2082 0.035 Uiso 1 1 calc R
C6 C -0.0833(5) 0.3500(3) 0.17081(17) 0.0201(13) Uani 1 1 d .
C7 C -0.0790(6) 0.2415(3) 0.1412(2) 0.0309(17) Uani 1 1 d .
C8 C -0.0478(6) 0.2244(3) 0.1092(2) 0.0328(17) Uani 1 1 d .
H8 H -0.0467 0.1824 0.1001 0.039 Uiso 1 1 calc R
C9 C -0.0174(5) 0.2804(3) 0.09193(18) 0.0218(13) Uani 1 1 d U
C10 C 0.0312(6) 0.2865(3) 0.05768(18) 0.0270(15) Uani 1 1 d .
H10A H 0.0523 0.3310 0.0540 0.041 Uiso 1 1 calc R
H10B H -0.0240 0.2733 0.0391 0.041 Uiso 1 1 calc R
H10C H 0.0975 0.2594 0.0573 0.041 Uiso 1 1 calc R
C11 C -0.1157(8) 0.1986(3) 0.1696(3) 0.044(2) Uani 1 1 d .
H11A H -0.1017 0.1542 0.1635 0.066 Uiso 1 1 calc R
H11B H -0.1957 0.2047 0.1722 0.066 Uiso 1 1 calc R
H11C H -0.0738 0.2091 0.1917 0.066 Uiso 1 1 calc R
C12 C 0.0433(5) 0.5807(3) 0.13438(16) 0.0152(12) Uani 1 1 d .
C13 C 0.0239(5) 0.6134(3) 0.16501(16) 0.0178(12) Uani 1 1 d .
C14 C 0.0479(6) 0.6800(3) 0.16712(18) 0.0256(15) Uani 1 1 d .
H14 H 0.0348 0.7032 0.1877 0.031 Uiso 1 1 calc R
C15 C 0.0899(6) 0.7098(3) 0.13923(19) 0.0266(15) Uani 1 1 d .
C16 C 0.1119(5) 0.6748(3) 0.10859(18) 0.0215(13) Uani 1 1 d .
C17 C 0.0900(5) 0.6103(3) 0.10608(16) 0.0167(12) Uani 1 1 d .
H17 H 0.1062 0.5868 0.0859 0.020 Uiso 1 1 calc R
C18 C 0.1585(6) 0.7083(3) 0.0775(2) 0.0315(16) Uani 1 1 d .
H18A H 0.1841 0.6764 0.0612 0.047 Uiso 1 1 calc R
H18B H 0.2215 0.7354 0.0857 0.047 Uiso 1 1 calc R
H18C H 0.1001 0.7346 0.0657 0.047 Uiso 1 1 calc R
C19 C 0.1100(7) 0.7807(3) 0.1401(2) 0.0346(17) Uani 1 1 d .
H19A H 0.0965 0.7973 0.1633 0.052 Uiso 1 1 calc R
H19B H 0.0591 0.8015 0.1226 0.052 Uiso 1 1 calc R
H19C H 0.1873 0.7895 0.1350 0.052 Uiso 1 1 calc R
C20 C 0.2485(5) 0.3392(3) 0.10968(15) 0.0162(12) Uani 1 1 d .
C21 C 0.3213(6) 0.3327(3) 0.08327(17) 0.0229(14) Uani 1 1 d .
H21 H 0.3450 0.3694 0.0713 0.028 Uiso 1 1 calc R
C22 C 0.3597(6) 0.2726(3) 0.07428(19) 0.0280(15) Uani 1 1 d .
H22 H 0.4069 0.2686 0.0555 0.034 Uiso 1 1 calc R
C23 C 0.3297(6) 0.2184(3) 0.0924(2) 0.0296(16) Uani 1 1 d .
H23 H 0.3585 0.1778 0.0869 0.035 Uiso 1 1 calc R
C24 C 0.2574(6) 0.2253(3) 0.1186(2) 0.0285(15) Uani 1 1 d .
H24 H 0.2352 0.1888 0.1310 0.034 Uiso 1 1 calc R
C25 C 0.2165(6) 0.2852(3) 0.12688(18) 0.0227(14) Uani 1 1 d .
H25 H 0.1657 0.2889 0.1447 0.027 Uiso 1 1 calc R
C26 C 0.2604(5) 0.4261(3) 0.16715(16) 0.0201(13) Uani 1 1 d .
C27 C 0.3295(6) 0.3789(4) 0.18323(17) 0.0272(15) Uani 1 1 d .
H27 H 0.3425 0.3405 0.1710 0.033 Uiso 1 1 calc R
C28 C 0.3785(7) 0.3877(4) 0.21651(19) 0.0376(19) Uani 1 1 d .
H28 H 0.4238 0.3552 0.2273 0.045 Uiso 1 1 calc R
C29 C 0.3613(7) 0.4439(5) 0.23395(19) 0.043(2) Uani 1 1 d .
H29 H 0.3959 0.4505 0.2567 0.051 Uiso 1 1 calc R
C30 C 0.2940(6) 0.4907(4) 0.21839(19) 0.0368(19) Uani 1 1 d .
H30 H 0.2821 0.5294 0.2305 0.044 Uiso 1 1 calc R
C31 C 0.2436(6) 0.4813(3) 0.18504(18) 0.0253(14) Uani 1 1 d .
H31 H 0.1970 0.5135 0.1746 0.030 Uiso 1 1 calc R
C32 C 0.2763(5) 0.4726(3) 0.09820(16) 0.0149(12) Uani 1 1 d .
C33 C 0.3712(5) 0.5021(3) 0.11366(16) 0.0161(12) Uani 1 1 d .
H33 H 0.3928 0.4946 0.1376 0.019 Uiso 1 1 calc R
C34 C 0.4343(6) 0.5426(3) 0.09408(18) 0.0238(14) Uani 1 1 d .
H34 H 0.4972 0.5639 0.1050 0.029 Uiso 1 1 calc R
C35 C 0.4068(6) 0.5521(3) 0.05908(18) 0.0242(14) Uani 1 1 d .
H35 H 0.4518 0.5789 0.0459 0.029 Uiso 1 1 calc R
C36 C 0.3133(6) 0.5227(3) 0.04304(17) 0.0239(14) Uani 1 1 d .
H36 H 0.2941 0.5288 0.0188 0.029 Uiso 1 1 calc R
C37 C 0.2481(5) 0.4840(3) 0.06288(15) 0.0164(12) Uani 1 1 d .
H37 H 0.1828 0.4648 0.0521 0.020 Uiso 1 1 calc R
C38 C -0.2616(5) 0.4906(3) 0.12446(14) 0.0126(11) Uani 1 1 d .
C39 C -0.2552(5) 0.5522(3) 0.13784(16) 0.0175(12) Uani 1 1 d .
H39 H -0.2091 0.5828 0.1276 0.021 Uiso 1 1 calc R
C40 C -0.3150(6) 0.5696(3) 0.16586(17) 0.0262(14) Uani 1 1 d .
H40 H -0.3092 0.6118 0.1748 0.031 Uiso 1 1 calc R
C41 C -0.3830(6) 0.5263(3) 0.18090(17) 0.0264(15) Uani 1 1 d .
H41 H -0.4257 0.5387 0.1997 0.032 Uiso 1 1 calc R
C42 C -0.3890(6) 0.4641(3) 0.16845(16) 0.0247(14) Uani 1 1 d .
H42 H -0.4352 0.4339 0.1790 0.030 Uiso 1 1 calc R
C43 C -0.3280(5) 0.4459(3) 0.14078(16) 0.0185(12) Uani 1 1 d .
H43 H -0.3311 0.4031 0.1328 0.022 Uiso 1 1 calc R
C44 C -0.1728(5) 0.5324(3) 0.06042(15) 0.0143(12) Uani 1 1 d .
C45 C -0.0815(5) 0.5471(3) 0.04215(16) 0.0199(13) Uani 1 1 d .
H45 H -0.0135 0.5245 0.0467 0.024 Uiso 1 1 calc R
C46 C -0.0884(6) 0.5948(3) 0.01699(18) 0.0273(15) Uani 1 1 d .
H46 H -0.0254 0.6040 0.0042 0.033 Uiso 1 1 calc R
C47 C -0.1862(6) 0.6293(3) 0.01035(17) 0.0254(14) Uani 1 1 d .
H47 H -0.1900 0.6625 -0.0065 0.031 Uiso 1 1 calc R
C48 C -0.2777(6) 0.6146(3) 0.02867(17) 0.0241(14) Uani 1 1 d .
H48 H -0.3451 0.6379 0.0243 0.029 Uiso 1 1 calc R
C49 C -0.2727(5) 0.5666(3) 0.05334(17) 0.0207(13) Uani 1 1 d .
H49 H -0.3367 0.5566 0.0655 0.025 Uiso 1 1 calc R
C50 C -0.2603(5) 0.4109(3) 0.06265(15) 0.0164(12) Uani 1 1 d .
C51 C -0.3764(5) 0.4152(3) 0.05878(16) 0.0198(13) Uani 1 1 d .
H51 H -0.4149 0.4430 0.0734 0.024 Uiso 1 1 calc R
C52 C -0.4362(6) 0.3789(3) 0.03347(17) 0.0261(15) Uani 1 1 d .
H52 H -0.5153 0.3816 0.0310 0.031 Uiso 1 1 calc R
C53 C -0.3799(7) 0.3390(3) 0.01208(17) 0.0296(16) Uani 1 1 d .
H53 H -0.4206 0.3138 -0.0050 0.036 Uiso 1 1 calc R
C54 C -0.2648(7) 0.3355(3) 0.01535(17) 0.0274(15) Uani 1 1 d .
H54 H -0.2261 0.3086 0.0003 0.033 Uiso 1 1 calc R
C55 C -0.2061(6) 0.3714(3) 0.04073(16) 0.0206(13) Uani 1 1 d .
H55 H -0.1270 0.3687 0.0430 0.025 Uiso 1 1 calc R

loop_
_atom_site_aniso_label
_atom_site_aniso_U_11
_atom_site_aniso_U_22
_atom_site_aniso_U_33
_atom_site_aniso_U_23
_atom_site_aniso_U_13
_atom_site_aniso_U_12
Ru1 0.0154(2) 0.0060(2) 0.0159(2) 0.00001(16) -0.00080(16) -0.00124(16)
P1 0.0167(7) 0.0079(7) 0.0149(7) 0.0006(5) -0.0008(5) 0.0002(5)
P2 0.0149(7) 0.0054(6) 0.0156(7) -0.0005(5) -0.0010(5) -0.0004(5)
N1 0.019(3) 0.003(2) 0.014(2) -0.0012(18) -0.0017(19) -0.0005(18)
N2 0.026(3) 0.019(3) 0.018(3) -0.008(2) 0.002(2) -0.001(2)
N3 0.013(2) 0.012(2) 0.019(2) 0.0075(19) 0.0014(19) -0.0008(18)
N4 0.014(3) 0.010(2) 0.032(3) 0.001(2) -0.001(2) -0.0014(19)
N5 0.022(3) 0.009(2) 0.035(3) 0.006(2) 0.001(2) -0.001(2)
C1 0.015(3) 0.010(3) 0.018(3) 0.002(2) -0.003(2) -0.001(2)
C2 0.015(3) 0.020(3) 0.021(3) 0.005(2) -0.002(2) -0.002(2)
C3 0.030(4) 0.027(4) 0.020(3) 0.003(3) 0.004(3) -0.001(3)
C4 0.038(4) 0.038(4) 0.022(3) 0.014(3) 0.007(3) -0.005(3)
C5 0.029(4) 0.026(4) 0.034(4) 0.018(3) 0.004(3) -0.002(3)
C6 0.020(3) 0.015(3) 0.025(3) 0.007(3) 0.000(3) 0.003(2)
C7 0.023(4) 0.012(3) 0.057(5) 0.009(3) -0.003(3) -0.007(3)
C8 0.033(4) 0.011(3) 0.054(5) -0.006(3) -0.003(3) -0.005(3)
C9 0.023(3) 0.008(2) 0.033(3) -0.005(2) -0.005(2) 0.000(2)
C10 0.031(4) 0.015(3) 0.034(4) -0.011(3) -0.004(3) 0.006(3)
C11 0.052(5) 0.013(3) 0.067(6) 0.016(4) 0.010(4) -0.006(3)
C12 0.017(3) 0.007(3) 0.020(3) -0.002(2) -0.003(2) -0.005(2)
C13 0.023(3) 0.014(3) 0.016(3) 0.000(2) 0.000(2) 0.004(2)
C14 0.034(4) 0.016(3) 0.026(3) -0.011(3) -0.007(3) -0.001(3)
C15 0.031(4) 0.011(3) 0.036(4) 0.000(3) -0.007(3) -0.006(3)
C16 0.017(3) 0.015(3) 0.031(3) 0.004(3) -0.003(3) -0.003(2)
C17 0.019(3) 0.010(3) 0.022(3) 0.001(2) 0.002(2) -0.003(2)
C18 0.033(4) 0.017(3) 0.045(4) 0.011(3) 0.005(3) -0.010(3)
C19 0.041(4) 0.013(3) 0.049(5) -0.003(3) -0.006(4) -0.004(3)
C20 0.016(3) 0.014(3) 0.018(3) 0.001(2) -0.003(2) 0.002(2)
C21 0.024(3) 0.021(3) 0.024(3) -0.001(3) 0.004(3) -0.003(3)
C22 0.033(4) 0.019(3) 0.033(4) -0.009(3) 0.008(3) 0.003(3)
C23 0.032(4) 0.008(3) 0.047(4) -0.006(3) -0.002(3) 0.006(3)
C24 0.029(4) 0.014(3) 0.043(4) 0.004(3) -0.002(3) 0.001(3)
C25 0.024(3) 0.013(3) 0.030(3) 0.008(3) -0.001(3) -0.001(2)
C26 0.020(3) 0.025(3) 0.016(3) 0.004(2) 0.002(2) -0.004(3)
C27 0.024(4) 0.037(4) 0.020(3) 0.008(3) -0.004(3) 0.002(3)
C28 0.037(4) 0.056(5) 0.019(3) 0.012(3) -0.005(3) 0.002(4)
C29 0.033(4) 0.078(7) 0.016(3) 0.001(4) -0.002(3) 0.005(4)
C30 0.029(4) 0.059(5) 0.023(4) -0.018(4) 0.004(3) 0.001(4)
C31 0.022(3) 0.030(4) 0.023(3) -0.008(3) 0.000(3) 0.000(3)
C32 0.020(3) 0.006(3) 0.019(3) -0.005(2) 0.003(2) 0.001(2)
C33 0.017(3) 0.010(3) 0.020(3) 0.002(2) -0.003(2) -0.001(2)
C34 0.022(3) 0.016(3) 0.033(4) 0.001(3) -0.003(3) -0.005(3)
C35 0.025(3) 0.017(3) 0.031(4) 0.013(3) 0.002(3) -0.002(3)
C36 0.029(4) 0.023(3) 0.020(3) 0.006(3) 0.002(3) 0.000(3)
C37 0.018(3) 0.013(3) 0.017(3) 0.000(2) -0.001(2) 0.000(2)
C38 0.014(3) 0.010(3) 0.013(3) 0.005(2) -0.003(2) 0.001(2)
C39 0.024(3) 0.010(3) 0.018(3) 0.003(2) -0.001(2) 0.000(2)
C40 0.037(4) 0.019(3) 0.023(3) -0.008(3) 0.003(3) 0.003(3)
C41 0.030(4) 0.036(4) 0.013(3) 0.005(3) 0.003(3) 0.005(3)
C42 0.024(3) 0.034(4) 0.016(3) 0.009(3) 0.001(3) -0.007(3)
C43 0.023(3) 0.012(3) 0.019(3) 0.005(2) -0.002(2) -0.004(2)
C44 0.021(3) 0.005(2) 0.017(3) -0.003(2) -0.004(2) -0.004(2)
C45 0.020(3) 0.018(3) 0.021(3) 0.006(2) 0.000(2) 0.001(2)
C46 0.027(4) 0.030(4) 0.025(3) 0.014(3) 0.006(3) -0.003(3)
C47 0.040(4) 0.017(3) 0.020(3) 0.008(3) -0.002(3) -0.002(3)
C48 0.028(4) 0.021(3) 0.022(3) 0.002(3) -0.005(3) 0.004(3)
C49 0.023(3) 0.016(3) 0.022(3) 0.003(2) 0.000(3) -0.002(2)
C50 0.024(3) 0.008(3) 0.016(3) 0.002(2) 0.001(2) -0.003(2)
C51 0.025(3) 0.013(3) 0.021(3) 0.000(2) -0.001(2) -0.007(2)
C52 0.031(4) 0.027(4) 0.020(3) -0.001(3) -0.006(3) -0.014(3)
C53 0.053(5) 0.018(3) 0.017(3) -0.001(3) -0.010(3) -0.013(3)
C54 0.048(5) 0.016(3) 0.017(3) -0.002(3) 0.002(3) -0.001(3)
C55 0.031(4) 0.012(3) 0.018(3) -0.001(2) -0.001(3) 0.001(2)

loop_
_atom_type_symbol
_atom_type_description
_atom_type_scat_dispersion_real
_atom_type_scat_dispersion_imag
_atom_type_scat_source
C C 0.0181 0.0091 'International Tables Vol C Tables 4.2.6.8 and 6.1.1.4'
H H 0.0000 0.0000 'International Tables Vol C Tables 4.2.6.8 and 6.1.1.4'
N N 0.0311 0.0180 'International Tables Vol C Tables 4.2.6.8 and 6.1.1.4'
P P 0.2955 0.4335 'International Tables Vol C Tables 4.2.6.8 and 6.1.1.4'
Ru Ru 0.0552 3.2960 'International Tables Vol C Tables 4.2.6.8 and 6.1.1.4'

loop_
_geom_angle_atom_site_label_1
_geom_angle_atom_site_label_2
_geom_angle_atom_site_label_3
_geom_angle
N3 Ru1 N4 77.4(2)
N3 Ru1 N1 77.02(19)
N4 Ru1 N1 154.3(2)
N3 Ru1 P2 95.60(14)
N4 Ru1 P2 98.47(14)
N1 Ru1 P2 85.65(14)
N3 Ru1 P1 102.68(14)
N4 Ru1 P1 94.05(14)
N1 Ru1 P1 89.96(14)
P2 Ru1 P1 159.73(5)
N3 Ru1 H1 176.1
N4 Ru1 H1 103.7
N1 Ru1 H1 101.8
P2 Ru1 H1 88.0
P1 Ru1 H1 73.5
C20 P1 C32 102.0(3)
C20 P1 C26 101.7(3)
C32 P1 C26 100.3(3)
C20 P1 Ru1 115.9(2)
C32 P1 Ru1 115.6(2)
C26 P1 Ru1 118.7(2)
C38 P2 C50 104.6(3)
C38 P2 C44 102.6(3)
C50 P2 C44 96.5(3)
C38 P2 Ru1 112.48(18)
C50 P2 Ru1 120.4(2)
C44 P2 Ru1 117.7(2)
C1 N1 C12 103.8(5)
C1 N1 Ru1 113.3(4)
C12 N1 Ru1 142.8(4)
C1 N2 C13 102.4(5)
C2 N3 C6 122.2(5)
C2 N3 Ru1 119.2(4)
C6 N3 Ru1 118.4(4)
C9 N4 N5 105.4(5)
C9 N4 Ru1 141.1(5)
N5 N4 Ru1 113.3(4)
C7 N5 N4 110.1(6)
C7 N5 C6 132.5(6)
N4 N5 C6 117.2(5)
N2 C1 N1 115.5(5)
N2 C1 C2 126.6(6)
N1 C1 C2 118.0(5)
N3 C2 C3 120.3(6)
N3 C2 C1 112.4(5)
C3 C2 C1 127.3(6)
C2 C3 C4 117.8(6)
C2 C3 H3 121.1
C4 C3 H3 121.1
C5 C4 C3 121.6(6)
C5 C4 H4 119.2
C3 C4 H4 119.2
C4 C5 C6 117.5(6)
C4 C5 H5 121.3
C6 C5 H5 121.3
N3 C6 C5 120.5(6)
N3 C6 N5 113.6(5)
C5 C6 N5 125.9(6)
C8 C7 N5 107.0(6)
C8 C7 C11 127.6(7)
N5 C7 C11 125.4(7)
C7 C8 C9 107.5(6)
C7 C8 H8 126.3
C9 C8 H8 126.3
N4 C9 C8 110.1(6)
N4 C9 C10 121.4(6)
C8 C9 C10 128.3(6)
C9 C10 H10A 109.5
C9 C10 H10B 109.5
H10A C10 H10B 109.5
C9 C10 H10C 109.5
H10A C10 H10C 109.5
H10B C10 H10C 109.5
C7 C11 H11A 109.5
C7 C11 H11B 109.5
H11A C11 H11B 109.5
C7 C11 H11C 109.5
H11A C11 H11C 109.5
H11B C11 H11C 109.5
N1 C12 C13 106.9(5)
N1 C12 C17 130.8(5)
C13 C12 C17 122.3(5)
N2 C13 C12 111.3(5)
N2 C13 C14 129.7(6)
C12 C13 C14 119.0(6)
C15 C14 C13 119.3(6)
C15 C14 H14 120.4
C13 C14 H14 120.4
C14 C15 C16 120.5(6)
C14 C15 C19 120.2(7)
C16 C15 C19 119.3(6)
C17 C16 C15 121.2(6)
C17 C16 C18 118.4(6)
C15 C16 C18 120.4(6)
C16 C17 C12 117.7(6)
C16 C17 H17 121.1
C12 C17 H17 121.1
C16 C18 H18A 109.5
C16 C18 H18B 109.5
H18A C18 H18B 109.5
C16 C18 H18C 109.5
H18A C18 H18C 109.5
H18B C18 H18C 109.5
C15 C19 H19A 109.5
C15 C19 H19B 109.5
H19A C19 H19B 109.5
C15 C19 H19C 109.5
H19A C19 H19C 109.5
H19B C19 H19C 109.5
C25 C20 C21 118.5(6)
C25 C20 P1 118.6(5)
C21 C20 P1 122.9(5)
C20 C21 C22 120.3(6)
C20 C21 H21 119.9
C22 C21 H21 119.9
C23 C22 C21 121.0(6)
C23 C22 H22 119.5
C21 C22 H22 119.5
C24 C23 C22 118.4(6)
C24 C23 H23 120.8
C22 C23 H23 120.8
C23 C24 C25 120.6(6)
C23 C24 H24 119.7
C25 C24 H24 119.7
C20 C25 C24 121.2(6)
C20 C25 H25 119.4
C24 C25 H25 119.4
C31 C26 C27 118.6(6)
C31 C26 P1 119.1(5)
C27 C26 P1 122.2(5)
C28 C27 C26 120.8(7)
C28 C27 H27 119.6
C26 C27 H27 119.6
C29 C28 C27 119.6(7)
C29 C28 H28 120.2
C27 C28 H28 120.2
C28 C29 C30 120.1(7)
C28 C29 H29 119.9
C30 C29 H29 119.9
C29 C30 C31 120.0(7)
C29 C30 H30 120.0
C31 C30 H30 120.0
C26 C31 C30 120.9(7)
C26 C31 H31 119.6
C30 C31 H31 119.6
C33 C32 C37 118.4(5)
C33 C32 P1 121.7(5)
C37 C32 P1 119.9(5)
C34 C33 C32 120.1(6)
C34 C33 H33 120.0
C32 C33 H33 120.0
C35 C34 C33 120.8(6)
C35 C34 H34 119.6
C33 C34 H34 119.6
C34 C35 C36 120.1(6)
C34 C35 H35 120.0
C36 C35 H35 120.0
C35 C36 C37 119.1(6)
C35 C36 H36 120.5
C37 C36 H36 120.5
C36 C37 C32 121.6(6)
C36 C37 H37 119.2
C32 C37 H37 119.2
C39 C38 C43 118.4(5)
C39 C38 P2 121.8(4)
C43 C38 P2 119.2(4)
C40 C39 C38 120.9(6)
C40 C39 H39 119.5
C38 C39 H39 119.5
C41 C40 C39 120.4(6)
C41 C40 H40 119.8
C39 C40 H40 119.8
C40 C41 C42 119.7(6)
C40 C41 H41 120.1
C42 C41 H41 120.1
C43 C42 C41 120.3(6)
C43 C42 H42 119.9
C41 C42 H42 119.9
C42 C43 C38 120.3(6)
C42 C43 H43 119.9
C38 C43 H43 119.9
C45 C44 C49 119.0(6)
C45 C44 P2 121.3(5)
C49 C44 P2 119.4(5)
C44 C45 C46 120.2(6)
C44 C45 H45 119.9
C46 C45 H45 119.9
C47 C46 C45 120.9(6)
C47 C46 H46 119.6
C45 C46 H46 119.6
C48 C47 C46 118.9(6)
C48 C47 H47 120.6
C46 C47 H47 120.6
C47 C48 C49 120.9(6)
C47 C48 H48 119.6
C49 C48 H48 119.6
C48 C49 C44 120.1(6)
C48 C49 H49 120.0
C44 C49 H49 120.0
C55 C50 C51 119.0(6)
C55 C50 P2 116.3(5)
C51 C50 P2 124.1(5)
C52 C51 C50 120.0(6)
C52 C51 H51 120.0
C50 C51 H51 120.0
C53 C52 C51 119.8(7)
C53 C52 H52 120.1
C51 C52 H52 120.1
C52 C53 C54 120.3(6)
C52 C53 H53 119.8
C54 C53 H53 119.8
C53 C54 C55 119.5(6)
C53 C54 H54 120.3
C55 C54 H54 120.3
C50 C55 C54 121.3(7)
C50 C55 H55 119.3
C54 C55 H55 119.3

loop_
_geom_bond_atom_site_label_1
_geom_bond_atom_site_label_2
_geom_bond_distance
Ru1 N3 2.067(5)
Ru1 N4 2.080(5)
Ru1 N1 2.109(4)
Ru1 P2 2.3160(15)
Ru1 P1 2.3182(15)
Ru1 H1 1.2808
P1 C20 1.833(6)
P1 C32 1.845(6)
P1 C26 1.852(6)
P2 C38 1.828(6)
P2 C50 1.843(6)
P2 C44 1.861(6)
N1 C1 1.371(7)
N1 C12 1.385(7)
N2 C1 1.344(8)
N2 C13 1.373(8)
N3 C2 1.336(8)
N3 C6 1.337(8)
N4 C9 1.334(8)
N4 N5 1.405(8)
N5 C7 1.371(8)
N5 C6 1.412(9)
C1 C2 1.448(8)
C2 C3 1.386(9)
C3 C4 1.391(10)
C3 H3 0.9500
C4 C5 1.377(11)
C4 H4 0.9500
C5 C6 1.395(9)
C5 H5 0.9500
C7 C8 1.355(12)
C7 C11 1.504(10)
C8 C9 1.411(10)
C8 H8 0.9500
C9 C10 1.479(10)
C10 H10A 0.9800
C10 H10B 0.9800
C10 H10C 0.9800
C11 H11A 0.9800
C11 H11B 0.9800
C11 H11C 0.9800
C12 C13 1.393(8)
C12 C17 1.401(8)
C13 C14 1.429(9)
C14 C15 1.365(10)
C14 H14 0.9500
C15 C16 1.427(10)
C15 C19 1.508(9)
C16 C17 1.381(8)
C16 C18 1.522(9)
C17 H17 0.9500
C18 H18A 0.9800
C18 H18B 0.9800
C18 H18C 0.9800
C19 H19A 0.9800
C19 H19B 0.9800
C19 H19C 0.9800
C20 C25 1.380(9)
C20 C21 1.389(9)
C21 C22 1.394(9)
C21 H21 0.9500
C22 C23 1.393(10)
C22 H22 0.9500
C23 C24 1.378(11)
C23 H23 0.9500
C24 C25 1.396(9)
C24 H24 0.9500
C25 H25 0.9500
C26 C31 1.367(9)
C26 C27 1.409(9)
C27 C28 1.381(10)
C27 H27 0.9500
C28 C29 1.380(13)
C28 H28 0.9500
C29 C30 1.382(12)
C29 H29 0.9500
C30 C31 1.391(10)
C30 H30 0.9500
C31 H31 0.9500
C32 C33 1.393(8)
C32 C37 1.394(8)
C33 C34 1.393(9)
C33 H33 0.9500
C34 C35 1.375(10)
C34 H34 0.9500
C35 C36 1.388(10)
C35 H35 0.9500
C36 C37 1.390(9)
C36 H36 0.9500
C37 H37 0.9500
C38 C39 1.392(8)
C38 C43 1.406(8)
C39 C40 1.382(9)
C39 H39 0.9500
C40 C41 1.375(10)
C40 H40 0.9500
C41 C42 1.390(10)
C41 H41 0.9500
C42 C43 1.383(9)
C42 H42 0.9500
C43 H43 0.9500
C44 C45 1.375(9)
C44 C49 1.407(9)
C45 C46 1.390(9)
C45 H45 0.9500
C46 C47 1.387(10)
C46 H46 0.9500
C47 C48 1.378(10)
C47 H47 0.9500
C48 C49 1.382(9)
C48 H48 0.9500
C49 H49 0.9500
C50 C55 1.375(9)
C50 C51 1.395(9)
C51 C52 1.394(9)
C51 H51 0.9500
C52 C53 1.381(11)
C52 H52 0.9500
C53 C54 1.382(11)
C53 H53 0.9500
C54 C55 1.385(9)
C54 H54 0.9500
C55 H55 0.9500

loop_
_geom_torsion_atom_site_label_1
_geom_torsion_atom_site_label_2
_geom_torsion_atom_site_label_3
_geom_torsion_atom_site_label_4
_geom_torsion
N3 Ru1 P1 C20 97.8(3)
N4 Ru1 P1 C20 19.9(3)
N1 Ru1 P1 C20 174.5(3)
P2 Ru1 P1 C20 -108.3(3)
N3 Ru1 P1 C32 -142.9(2)
N4 Ru1 P1 C32 139.2(3)
N1 Ru1 P1 C32 -66.2(2)
P2 Ru1 P1 C32 11.0(3)
N3 Ru1 P1 C26 -23.7(3)
N4 Ru1 P1 C26 -101.6(3)
N1 Ru1 P1 C26 53.0(3)
P2 Ru1 P1 C26 130.2(3)
N3 Ru1 P2 C38 22.4(2)
N4 Ru1 P2 C38 100.4(3)
N1 Ru1 P2 C38 -54.1(2)
P1 Ru1 P2 C38 -132.1(2)
N3 Ru1 P2 C50 -101.5(3)
N4 Ru1 P2 C50 -23.5(3)
N1 Ru1 P2 C50 -178.0(3)
P1 Ru1 P2 C50 104.0(3)
N3 Ru1 P2 C44 141.4(2)
N4 Ru1 P2 C44 -140.6(3)
N1 Ru1 P2 C44 64.9(2)
P1 Ru1 P2 C44 -13.1(3)
N3 Ru1 N1 C1 -1.9(4)
N4 Ru1 N1 C1 -5.7(7)
P2 Ru1 N1 C1 94.9(4)
P1 Ru1 N1 C1 -104.9(4)
N3 Ru1 N1 C12 179.2(7)
N4 Ru1 N1 C12 175.4(6)
P2 Ru1 N1 C12 -84.1(7)
P1 Ru1 N1 C12 76.1(7)
N4 Ru1 N3 C2 -178.5(5)
N1 Ru1 N3 C2 3.2(4)
P2 Ru1 N3 C2 -81.0(4)
P1 Ru1 N3 C2 90.2(4)
N4 Ru1 N3 C6 -2.7(4)
N1 Ru1 N3 C6 179.0(5)
P2 Ru1 N3 C6 94.8(4)
P1 Ru1 N3 C6 -94.0(4)
N3 Ru1 N4 C9 -172.3(7)
N1 Ru1 N4 C9 -168.5(6)
P2 Ru1 N4 C9 93.9(7)
P1 Ru1 N4 C9 -70.1(7)
N3 Ru1 N4 N5 0.8(4)
N1 Ru1 N4 N5 4.6(7)
P2 Ru1 N4 N5 -93.1(4)
P1 Ru1 N4 N5 102.9(4)
C9 N4 N5 C7 0.3(7)
Ru1 N4 N5 C7 -175.2(4)
C9 N4 N5 C6 176.4(5)
Ru1 N4 N5 C6 0.9(6)
C13 N2 C1 N1 0.1(7)
C13 N2 C1 C2 -179.7(6)
C12 N1 C1 N2 0.2(7)
Ru1 N1 C1 N2 -179.2(4)
C12 N1 C1 C2 180.0(5)
Ru1 N1 C1 C2 0.6(7)
C6 N3 C2 C3 -0.5(9)
Ru1 N3 C2 C3 175.1(5)
C6 N3 C2 C1 -179.3(5)
Ru1 N3 C2 C1 -3.7(7)
N2 C1 C2 N3 -178.3(6)
N1 C1 C2 N3 1.9(8)
N2 C1 C2 C3 3.0(11)
N1 C1 C2 C3 -176.8(6)
N3 C2 C3 C4 1.1(10)
C1 C2 C3 C4 179.7(6)
C2 C3 C4 C5 -1.0(11)
C3 C4 C5 C6 0.4(11)
C2 N3 C6 C5 -0.2(9)
Ru1 N3 C6 C5 -175.8(5)
C2 N3 C6 N5 179.6(5)
Ru1 N3 C6 N5 3.9(7)
C4 C5 C6 N3 0.2(10)
C4 C5 C6 N5 -179.5(7)
C7 N5 C6 N3 172.0(6)
N4 N5 C6 N3 -3.1(8)
C7 N5 C6 C5 -8.3(11)
N4 N5 C6 C5 176.6(6)
N4 N5 C7 C8 -0.5(8)
C6 N5 C7 C8 -175.9(7)
N4 N5 C7 C11 178.5(7)
C6 N5 C7 C11 3.1(12)
N5 C7 C8 C9 0.5(8)
C11 C7 C8 C9 -178.4(7)
N5 N4 C9 C8 0.1(7)
Ru1 N4 C9 C8 173.5(5)
N5 N4 C9 C10 -175.1(6)
Ru1 N4 C9 C10 -1.7(11)
C7 C8 C9 N4 -0.3(8)
C7 C8 C9 C10 174.4(7)
C1 N1 C12 C13 -0.3(6)
Ru1 N1 C12 C13 178.6(5)
C1 N1 C12 C17 176.6(6)
Ru1 N1 C12 C17 -4.4(11)
C1 N2 C13 C12 -0.3(7)
C1 N2 C13 C14 -179.9(7)
N1 C12 C13 N2 0.4(7)
C17 C12 C13 N2 -176.8(6)
N1 C12 C13 C14 -179.9(6)
C17 C12 C13 C14 2.8(9)
N2 C13 C14 C15 179.1(7)
C12 C13 C14 C15 -0.5(10)
C13 C14 C15 C16 -1.4(10)
C13 C14 C15 C19 176.7(6)
C14 C15 C16 C17 0.9(10)
C19 C15 C16 C17 -177.1(6)
C14 C15 C16 C18 179.9(6)
C19 C15 C16 C18 1.9(10)
C15 C16 C17 C12 1.3(9)
C18 C16 C17 C12 -177.7(6)
N1 C12 C17 C16 -179.8(6)
C13 C12 C17 C16 -3.2(9)
C32 P1 C20 C25 170.9(5)
C26 P1 C20 C25 67.5(5)
Ru1 P1 C20 C25 -62.7(5)
C32 P1 C20 C21 -9.3(6)
C26 P1 C20 C21 -112.6(6)
Ru1 P1 C20 C21 117.2(5)
C25 C20 C21 C22 0.7(10)
P1 C20 C21 C22 -179.1(5)
C20 C21 C22 C23 -2.6(11)
C21 C22 C23 C24 2.7(11)
C22 C23 C24 C25 -0.8(11)
C21 C20 C25 C24 1.1(10)
P1 C20 C25 C24 -179.0(5)
C23 C24 C25 C20 -1.1(11)
C20 P1 C26 C31 176.3(5)
C32 P1 C26 C31 71.6(6)
Ru1 P1 C26 C31 -55.2(6)
C20 P1 C26 C27 -3.1(6)
C32 P1 C26 C27 -107.8(6)
Ru1 P1 C26 C27 125.4(5)
C31 C26 C27 C28 0.6(10)
P1 C26 C27 C28 -180.0(6)
C26 C27 C28 C29 -1.2(12)
C27 C28 C29 C30 1.0(12)
C28 C29 C30 C31 -0.2(12)
C27 C26 C31 C30 0.3(10)
P1 C26 C31 C30 -179.2(6)
C29 C30 C31 C26 -0.5(11)
C20 P1 C32 C33 -96.6(5)
C26 P1 C32 C33 7.8(5)
Ru1 P1 C32 C33 136.7(4)
C20 P1 C32 C37 80.0(5)
C26 P1 C32 C37 -175.5(5)
Ru1 P1 C32 C37 -46.7(5)
C37 C32 C33 C34 1.0(9)
P1 C32 C33 C34 177.7(5)
C32 C33 C34 C35 -2.5(10)
C33 C34 C35 C36 1.8(10)
C34 C35 C36 C37 0.4(10)
C35 C36 C37 C32 -1.9(10)
C33 C32 C37 C36 1.2(9)
P1 C32 C37 C36 -175.6(5)
C50 P2 C38 C39 -143.2(5)
C44 P2 C38 C39 -42.9(5)
Ru1 P2 C38 C39 84.6(5)
C50 P2 C38 C43 46.2(5)
C44 P2 C38 C43 146.4(5)
Ru1 P2 C38 C43 -86.1(5)
C43 C38 C39 C40 -1.7(9)
P2 C38 C39 C40 -172.5(5)
C38 C39 C40 C41 -0.6(10)
C39 C40 C41 C42 1.9(10)
C40 C41 C42 C43 -0.8(10)
C41 C42 C43 C38 -1.5(10)
C39 C38 C43 C42 2.8(9)
P2 C38 C43 C42 173.8(5)
C38 P2 C44 C45 148.0(5)
C50 P2 C44 C45 -105.4(5)
Ru1 P2 C44 C45 23.9(6)
C38 P2 C44 C49 -38.0(5)
C50 P2 C44 C49 68.5(5)
Ru1 P2 C44 C49 -162.1(4)
C49 C44 C45 C46 -0.2(9)
P2 C44 C45 C46 173.8(5)
C44 C45 C46 C47 1.3(11)
C45 C46 C47 C48 -1.3(11)
C46 C47 C48 C49 0.2(10)
C47 C48 C49 C44 0.9(10)
C45 C44 C49 C48 -0.9(9)
P2 C44 C49 C48 -175.0(5)
C38 P2 C50 C55 -163.9(5)
C44 P2 C50 C55 91.2(5)
Ru1 P2 C50 C55 -36.3(5)
C38 P2 C50 C51 25.4(6)
C44 P2 C50 C51 -79.5(5)
Ru1 P2 C50 C51 153.0(4)
C55 C50 C51 C52 1.4(9)
P2 C50 C51 C52 171.8(5)
C50 C51 C52 C53 -0.5(10)
C51 C52 C53 C54 -0.8(10)
C52 C53 C54 C55 1.2(10)
C51 C50 C55 C54 -0.9(9)
P2 C50 C55 C54 -172.1(5)
C53 C54 C55 C50 -0.4(10)

loop_
_platon_squeeze_void_nr
_platon_squeeze_void_average_x
_platon_squeeze_void_average_y
_platon_squeeze_void_average_z
_platon_squeeze_void_volume
_platon_squeeze_void_count_electrons
_platon_squeeze_void_content
1 -0.011 0.229 0.000 298 57 ' '
2 -0.005 0.729 0.000 298 57 ' '
3 -0.006 0.125 0.500 333 53 ' '
4 -0.010 0.625 0.500 333 53 ' '
